data_4024089
loop_
_publ_author_name
'Vito Capriati'
'Saverio Florio'
'Renzo Luisi'
'Filippo Maria Perna'

_publ_contact_author
;Prof. Saverio Florio

;
_publ_contact_author_address
;Dipartimento Farmaco-Chimico
Universit\`a degli Studi di Bari
via E. Orabona 4
70125 Bari Ba
Italy
;
_publ_contact_author_email florio@farmchim.uniba.it
_publ_contact_author_fax '39 080 5442231'
_publ_contact_author_phone '39 080 5442749'
_publ_section_title
;
 Synthesis of 2,3-Dihydro-10bH-oxazolo[2,3-a]isoquinolines
 from ortho-Lithiated Phenyloxazolinyloxiranes
;
_journal_name_full 'Journal of Organic Chemistry'
_journal_page_first 6316
_journal_page_last 6319
_journal_paper_doi 10.1021/jo070708x
_journal_volume 72
_journal_year 2007
_chemical_formula_sum 'C40 H42 N2 O2'
_chemical_formula_weight 582.76
_chemical_melting_point 56
_chemical_name_systematic
;
  3,3,5-Trimehyl-10b-phenyl-2,3-dihydro-10bH-[1,3]oxazolo[2,3-a]isoquinoline
;
_space_group_IT_number 4
_symmetry_cell_setting monoclinic
_symmetry_space_group_name_Hall 'P 2yb'
_symmetry_space_group_name_H-M 'P 1 21 1'
_atom_sites_solution_hydrogens geom
_atom_sites_solution_primary direct
_atom_sites_solution_secondary difmap
_audit_creation_method SHELXL-97
_cell_angle_alpha 90.00
_cell_angle_beta 96.485(2)
_cell_angle_gamma 90.00
_cell_formula_units_Z 2
_cell_length_a 6.7633(2)
_cell_length_b 13.7539(4)
_cell_length_c 17.2571(4)
_cell_measurement_reflns_used 10777
_cell_measurement_temperature 293(2)
_cell_measurement_theta_max 26.00
_cell_measurement_theta_min 1.90
_cell_volume 1595.01(8)
_computing_cell_refinement 'Denzo and Scalepack (Otwinowski & Minor, 1997)'
_computing_data_collection 'KappaCCD (Bruker-Nonius, 1998)'
_computing_data_reduction 'Denzo and Scalepack (Otwinowski & Minor, 1997)'
_computing_structure_refinement 'SHELXL-97 (Sheldrick, 1997)'
_computing_structure_solution 'SIR92 (Altomare et al., 1994)'
_diffrn_ambient_temperature 293(2)
_diffrn_measured_fraction_theta_full 0.962
_diffrn_measured_fraction_theta_max 0.962
_diffrn_measurement_device_type KappaCCD
_diffrn_measurement_method 'Phi scan'
_diffrn_radiation_monochromator graphite
_diffrn_radiation_source 'fine-focus sealed tube'
_diffrn_radiation_type MoK\a
_diffrn_radiation_wavelength 0.71073
_diffrn_reflns_av_R_equivalents 0.031
_diffrn_reflns_av_sigmaI/netI 0.0312
_diffrn_reflns_limit_h_max 8
_diffrn_reflns_limit_h_min 0
_diffrn_reflns_limit_k_max 16
_diffrn_reflns_limit_k_min 0
_diffrn_reflns_limit_l_max 20
_diffrn_reflns_limit_l_min -20
_diffrn_reflns_number 10777
_diffrn_reflns_theta_full 26.00
_diffrn_reflns_theta_max 26.00
_diffrn_reflns_theta_min 1.90
_diffrn_standards_number 0
_exptl_absorpt_coefficient_mu 0.074
_exptl_absorpt_correction_type none
_exptl_crystal_colour red
_exptl_crystal_density_diffrn 1.213
_exptl_crystal_density_method 'not measured'
_exptl_crystal_description prism
_exptl_crystal_F_000 624
_exptl_crystal_size_max .4
_exptl_crystal_size_mid .3
_exptl_crystal_size_min .15
_refine_diff_density_max 0.081
_refine_diff_density_min -0.092
_refine_diff_density_rms 0.019
_refine_ls_abs_structure_details 'Flack H D (1983), Acta Cryst. A39, 876-881'
_refine_ls_abs_structure_Flack 0.7(11)
_refine_ls_extinction_method none
_refine_ls_goodness_of_fit_ref 1.055
_refine_ls_hydrogen_treatment mixed
_refine_ls_matrix_type full
_refine_ls_number_parameters 403
_refine_ls_number_reflns 3153
_refine_ls_number_restraints 1
_refine_ls_restrained_S_all 1.055
_refine_ls_R_factor_all 0.0345
_refine_ls_R_factor_gt 0.0314
_refine_ls_shift/su_max 0.000
_refine_ls_shift/su_mean 0.000
_refine_ls_structure_factor_coef Fsqd
_refine_ls_weighting_details 'calc w=1/[\s^2^(Fo^2^)+(0.0388P)^2^+0.1408P] where P=(Fo^2^+2Fc^2^)/3'
_refine_ls_weighting_scheme calc
_refine_ls_wR_factor_gt 0.0773
_refine_ls_wR_factor_ref 0.0800
_reflns_number_gt 2984
_reflns_number_total 3153
_reflns_threshold_expression >2sigma(I)
_cod_data_source_file jo070708xsi20070419_054954.cif
_cod_data_source_block shelxl
_cod_depositor_comments
;
The following automatic conversions were performed:
'_symmetry_cell_setting' value 'Monoclinic' changed to 'monoclinic'
according to '/home/saulius/struct/CIF-dictionaries/cif_core.dic'
dictionary named 'cif_core.dic' version 2.4.1 from 2010-06-29.

Automatic conversion script
Id: cif_fix_enum 1527 2010-12-29 10:47:43Z saulius 
;
_cod_original_sg_symbol_H-M 'P 21'
_cod_database_code 4024089

loop_
_symmetry_equiv_pos_as_xyz
'x, y, z'
'-x, y+1/2, -z'

loop_
_atom_site_label
_atom_site_type_symbol
_atom_site_fract_x
_atom_site_fract_y
_atom_site_fract_z
_atom_site_U_iso_or_equiv
_atom_site_adp_type
_atom_site_occupancy
_atom_site_symmetry_multiplicity
_atom_site_calc_flag
_atom_site_refinement_flags
_atom_site_disorder_assembly
_atom_site_disorder_group
O1 O -0.06974(17) 0.80986(10) 0.63956(7) 0.0462(3) Uani 1 1 d . . .
O2 O 0.86005(18) 0.26235(10) 0.78796(8) 0.0490(3) Uani 1 1 d . . .
N1 N 0.2412(2) 0.74574(12) 0.67040(9) 0.0445(3) Uani 1 1 d . . .
N2 N 0.5683(2) 0.27098(12) 0.84303(9) 0.0437(3) Uani 1 1 d . . .
C1 C 0.1165(2) 0.82961(13) 0.68457(10) 0.0395(4) Uani 1 1 d . . .
C2 C 0.0852(3) 0.83922(14) 0.76978(10) 0.0418(4) Uani 1 1 d . . .
C3 C -0.0884(3) 0.87392(16) 0.79447(12) 0.0529(5) Uani 1 1 d . . .
H3 H -0.1988 0.8856 0.7584 0.064 Uiso 1 1 calc R . .
C4 C -0.0984(4) 0.89147(18) 0.87348(14) 0.0640(6) Uani 1 1 d . . .
H4 H -0.2164 0.9131 0.8905 0.077 Uiso 1 1 calc R . .
C5 C 0.0663(4) 0.87672(19) 0.92606(13) 0.0657(6) Uani 1 1 d . . .
H5 H 0.0626 0.8931 0.9781 0.079 Uiso 1 1 calc R . .
C6 C 0.2367(4) 0.83793(19) 0.90256(12) 0.0612(5) Uani 1 1 d . . .
H6 H 0.3457 0.8262 0.9392 0.073 Uiso 1 1 calc R . .
C7 C 0.2483(3) 0.81582(14) 0.82390(11) 0.0474(4) Uani 1 1 d . . .
C8 C 0.4106(3) 0.76164(18) 0.79721(12) 0.0553(5) Uani 1 1 d . . .
H8 H 0.5287 0.7554 0.8301 0.066 Uiso 1 1 calc R . .
C9 C 0.3961(3) 0.72001(15) 0.72631(12) 0.0499(4) Uani 1 1 d . . .
C10 C 0.5497(4) 0.6497(2) 0.70428(17) 0.0742(7) Uani 1 1 d . . .
H10A H 0.6538 0.6435 0.7467 0.111 Uiso 1 1 calc R . .
H10B H 0.6046 0.6731 0.6589 0.111 Uiso 1 1 calc R . .
H10C H 0.4890 0.5874 0.6932 0.111 Uiso 1 1 calc R . .
C11 C 0.2046(3) 0.92418(14) 0.65576(10) 0.0411(4) Uani 1 1 d . . .
C12 C 0.0894(3) 1.00815(16) 0.65106(14) 0.0562(5) Uani 1 1 d . . .
H12 H -0.0394 1.0061 0.6650 0.067 Uiso 1 1 calc R . .
C13 C 0.1645(4) 1.09485(17) 0.62576(15) 0.0669(6) Uani 1 1 d . . .
H13 H 0.0856 1.1504 0.6228 0.080 Uiso 1 1 calc R . .
C14 C 0.3545(4) 1.09946(17) 0.60500(13) 0.0629(6) Uani 1 1 d . . .
H14 H 0.4040 1.1576 0.5875 0.075 Uiso 1 1 calc R . .
C15 C 0.4704(4) 1.01729(17) 0.61031(12) 0.0575(5) Uani 1 1 d . . .
H15 H 0.5996 1.0202 0.5968 0.069 Uiso 1 1 calc R . .
C16 C 0.3971(3) 0.92994(15) 0.63554(11) 0.0474(4) Uani 1 1 d . . .
H16 H 0.4775 0.8749 0.6389 0.057 Uiso 1 1 calc R . .
C17 C -0.0182(3) 0.75718(16) 0.57388(11) 0.0520(5) Uani 1 1 d . . .
H17A H 0.0299 0.8009 0.5361 0.062 Uiso 1 1 calc R . .
H17B H -0.1327 0.7222 0.5489 0.062 Uiso 1 1 calc R . .
C18 C 0.1454(3) 0.68628(15) 0.60555(12) 0.0487(4) Uani 1 1 d . . .
C19 C 0.0567(4) 0.59357(18) 0.63514(17) 0.0678(6) Uani 1 1 d . . .
H19A H 0.1602 0.5556 0.6632 0.102 Uiso 1 1 calc R . .
H19B H -0.0048 0.5567 0.5917 0.102 Uiso 1 1 calc R . .
H19C H -0.0412 0.6100 0.6691 0.102 Uiso 1 1 calc R . .
C20 C 0.2796(4) 0.6646(2) 0.54171(14) 0.0722(7) Uani 1 1 d . . .
H20A H 0.3450 0.7233 0.5285 0.108 Uiso 1 1 calc R . .
H20B H 0.2003 0.6399 0.4963 0.108 Uiso 1 1 calc R . .
H20C H 0.3775 0.6170 0.5603 0.108 Uiso 1 1 calc R . .
C21 C 0.6967(2) 0.32612(14) 0.79597(10) 0.0403(4) Uani 1 1 d . . .
C22 C 0.7738(3) 0.41933(14) 0.83469(10) 0.0428(4) Uani 1 1 d . . .
C23 C 0.9547(3) 0.46035(16) 0.82139(14) 0.0555(5) Uani 1 1 d . . .
H23 H 1.0389 0.4273 0.7914 0.067 Uiso 1 1 calc R . .
C24 C 1.0099(4) 0.55059(19) 0.85282(16) 0.0693(7) Uani 1 1 d . . .
H24 H 1.1304 0.5783 0.8435 0.083 Uiso 1 1 calc R . .
C25 C 0.8860(4) 0.59908(18) 0.89782(16) 0.0734(7) Uani 1 1 d . . .
H25 H 0.9214 0.6603 0.9177 0.088 Uiso 1 1 calc R . .
C26 C 0.7115(4) 0.55755(18) 0.91326(14) 0.0661(6) Uani 1 1 d . . .
H26 H 0.6303 0.5906 0.9445 0.079 Uiso 1 1 calc R . .
C27 C 0.6522(3) 0.46640(14) 0.88315(11) 0.0473(4) Uani 1 1 d . . .
C28 C 0.4798(3) 0.41607(18) 0.90453(12) 0.0552(5) Uani 1 1 d . . .
H28 H 0.3852 0.4508 0.9283 0.066 Uiso 1 1 calc R . .
C29 C 0.4512(3) 0.32055(16) 0.89125(10) 0.0487(5) Uani 1 1 d . . .
C30 C 0.2875(3) 0.2662(2) 0.92345(14) 0.0702(7) Uani 1 1 d . . .
H30A H 0.2114 0.3103 0.9514 0.105 Uiso 1 1 calc R . .
H30B H 0.3434 0.2163 0.9581 0.105 Uiso 1 1 calc R . .
H30C H 0.2025 0.2372 0.8814 0.105 Uiso 1 1 calc R . .
C31 C 0.5873(3) 0.34732(13) 0.71450(10) 0.0402(4) Uani 1 1 d . . .
C32 C 0.3843(3) 0.33617(15) 0.69727(10) 0.0443(4) Uani 1 1 d . . .
H32 H 0.3085 0.3153 0.7358 0.053 Uiso 1 1 calc R . .
C33 C 0.2919(3) 0.35589(15) 0.62261(12) 0.0513(5) Uani 1 1 d . . .
H33 H 0.1549 0.3485 0.6118 0.062 Uiso 1 1 calc R . .
C34 C 0.4021(3) 0.38626(16) 0.56486(12) 0.0550(5) Uani 1 1 d . . .
H34 H 0.3402 0.3985 0.5149 0.066 Uiso 1 1 calc R . .
C35 C 0.6038(4) 0.39842(19) 0.58140(12) 0.0635(6) Uani 1 1 d . . .
H35 H 0.6788 0.4192 0.5426 0.076 Uiso 1 1 calc R . .
C36 C 0.6964(3) 0.37975(19) 0.65591(12) 0.0571(5) Uani 1 1 d . . .
H36 H 0.8329 0.3890 0.6667 0.069 Uiso 1 1 calc R . .
C37 C 0.7789(3) 0.16696(15) 0.78933(12) 0.0543(5) Uani 1 1 d . . .
H37A H 0.8836 0.1195 0.8020 0.065 Uiso 1 1 calc R . .
H37B H 0.7079 0.1506 0.7390 0.065 Uiso 1 1 calc R . .
C38 C 0.6375(3) 0.16852(15) 0.85190(11) 0.0489(4) Uani 1 1 d . . .
C39 C 0.7504(4) 0.15205(17) 0.93264(13) 0.0602(5) Uani 1 1 d . . .
H39A H 0.8616 0.1957 0.9401 0.090 Uiso 1 1 calc R . .
H39B H 0.7974 0.0862 0.9367 0.090 Uiso 1 1 calc R . .
H39C H 0.6632 0.1639 0.9718 0.090 Uiso 1 1 calc R . .
C40 C 0.4740(4) 0.09248(19) 0.83274(16) 0.0707(6) Uani 1 1 d . . .
H40A H 0.4004 0.0845 0.8767 0.106 Uiso 1 1 calc R . .
H40B H 0.5333 0.0316 0.8210 0.106 Uiso 1 1 calc R . .
H40C H 0.3858 0.1137 0.7885 0.106 Uiso 1 1 calc R . .

loop_
_atom_site_aniso_label
_atom_site_aniso_U_11
_atom_site_aniso_U_22
_atom_site_aniso_U_33
_atom_site_aniso_U_23
_atom_site_aniso_U_13
_atom_site_aniso_U_12
O1 0.0390(6) 0.0500(8) 0.0474(7) -0.0073(6) -0.0054(5) 0.0036(5)
O2 0.0440(6) 0.0442(7) 0.0590(8) -0.0029(6) 0.0064(6) 0.0093(6)
N1 0.0446(8) 0.0391(8) 0.0486(8) 0.0006(6) 0.0000(6) 0.0077(6)
N2 0.0474(8) 0.0436(8) 0.0404(8) 0.0056(6) 0.0058(6) 0.0035(7)
C1 0.0372(8) 0.0377(9) 0.0421(9) -0.0011(7) -0.0020(6) 0.0045(7)
C2 0.0469(9) 0.0361(8) 0.0418(9) 0.0002(7) 0.0018(7) -0.0005(7)
C3 0.0565(11) 0.0500(11) 0.0523(11) -0.0036(9) 0.0062(8) 0.0066(9)
C4 0.0786(15) 0.0550(13) 0.0622(13) -0.0094(10) 0.0248(11) 0.0003(11)
C5 0.0938(17) 0.0605(13) 0.0444(11) -0.0061(10) 0.0149(11) -0.0157(12)
C6 0.0737(14) 0.0659(13) 0.0414(10) 0.0064(10) -0.0048(9) -0.0155(12)
C7 0.0504(10) 0.0466(11) 0.0438(10) 0.0059(8) -0.0012(7) -0.0070(8)
C8 0.0419(9) 0.0679(13) 0.0534(11) 0.0140(10) -0.0064(8) 0.0010(9)
C9 0.0407(9) 0.0501(10) 0.0583(11) 0.0139(9) 0.0032(8) 0.0076(8)
C10 0.0585(13) 0.0815(18) 0.0832(16) 0.0172(14) 0.0104(11) 0.0297(13)
C11 0.0466(9) 0.0407(9) 0.0343(8) 0.0007(7) -0.0029(7) 0.0012(7)
C12 0.0550(11) 0.0458(11) 0.0659(13) 0.0084(10) -0.0013(9) 0.0054(9)
C13 0.0799(16) 0.0430(11) 0.0746(15) 0.0111(11) -0.0057(12) 0.0068(11)
C14 0.0905(16) 0.0478(11) 0.0499(11) 0.0049(9) 0.0061(11) -0.0108(12)
C15 0.0699(13) 0.0583(12) 0.0460(11) -0.0040(9) 0.0139(9) -0.0144(10)
C16 0.0546(10) 0.0464(10) 0.0417(9) -0.0018(8) 0.0074(8) -0.0008(8)
C17 0.0568(11) 0.0524(11) 0.0449(10) -0.0085(9) -0.0026(8) 0.0015(9)
C18 0.0543(11) 0.0423(10) 0.0501(10) -0.0047(8) 0.0080(8) 0.0027(8)
C19 0.0685(13) 0.0431(11) 0.0928(17) -0.0007(11) 0.0139(12) -0.0042(10)
C20 0.0805(15) 0.0764(17) 0.0627(14) -0.0107(13) 0.0209(12) 0.0135(14)
C21 0.0396(8) 0.0404(9) 0.0411(9) -0.0006(7) 0.0061(7) 0.0054(7)
C22 0.0469(9) 0.0395(9) 0.0399(9) 0.0008(7) -0.0041(7) 0.0042(8)
C23 0.0489(10) 0.0519(11) 0.0638(13) 0.0019(10) -0.0019(9) -0.0030(9)
C24 0.0656(13) 0.0565(13) 0.0793(16) 0.0076(12) -0.0204(12) -0.0150(11)
C25 0.0937(18) 0.0461(12) 0.0717(15) -0.0082(11) -0.0287(13) -0.0009(13)
C26 0.0887(16) 0.0515(12) 0.0541(12) -0.0132(10) -0.0098(11) 0.0127(12)
C27 0.0575(11) 0.0462(10) 0.0358(9) -0.0027(8) -0.0056(7) 0.0113(8)
C28 0.0552(11) 0.0675(13) 0.0434(10) -0.0039(9) 0.0079(8) 0.0162(10)
C29 0.0449(9) 0.0652(13) 0.0356(9) 0.0064(8) 0.0032(7) 0.0084(9)
C30 0.0560(12) 0.0961(19) 0.0609(13) 0.0197(13) 0.0163(10) 0.0010(13)
C31 0.0472(9) 0.0361(8) 0.0374(8) -0.0029(7) 0.0056(7) 0.0013(7)
C32 0.0484(9) 0.0444(9) 0.0398(9) -0.0008(8) 0.0043(7) 0.0028(8)
C33 0.0525(10) 0.0495(11) 0.0493(10) -0.0009(8) -0.0057(8) 0.0031(8)
C34 0.0758(13) 0.0472(10) 0.0398(9) 0.0020(8) -0.0037(9) 0.0007(10)
C35 0.0798(14) 0.0715(15) 0.0403(10) 0.0061(10) 0.0121(9) -0.0098(12)
C36 0.0541(11) 0.0723(14) 0.0454(10) 0.0006(10) 0.0070(8) -0.0093(10)
C37 0.0658(12) 0.0403(10) 0.0554(11) -0.0069(9) 0.0009(9) 0.0081(9)
C38 0.0568(11) 0.0397(10) 0.0473(10) 0.0026(8) -0.0062(8) -0.0018(9)
C39 0.0726(14) 0.0527(12) 0.0514(11) 0.0048(9) -0.0104(10) 0.0035(10)
C40 0.0805(15) 0.0581(13) 0.0697(14) 0.0014(11) -0.0082(12) -0.0198(12)

loop_
_atom_type_symbol
_atom_type_description
_atom_type_scat_dispersion_real
_atom_type_scat_dispersion_imag
_atom_type_scat_source
C C 0.0033 0.0016 'International Tables Vol C Tables 4.2.6.8 and 6.1.1.4'
H H 0.0000 0.0000 'International Tables Vol C Tables 4.2.6.8 and 6.1.1.4'
O O 0.0106 0.0060 'International Tables Vol C Tables 4.2.6.8 and 6.1.1.4'
N N 0.0061 0.0033 'International Tables Vol C Tables 4.2.6.8 and 6.1.1.4'

loop_
_geom_angle_atom_site_label_1
_geom_angle_atom_site_label_2
_geom_angle_atom_site_label_3
_geom_angle
_geom_angle_site_symmetry_1
_geom_angle_site_symmetry_3
_geom_angle_publ_flag
C17 O1 C1 104.46(13) . . ?
C37 O2 C21 105.09(14) . . ?
C9 N1 C1 119.22(16) . . ?
C9 N1 C18 128.20(16) . . ?
C1 N1 C18 110.56(14) . . ?
C29 N2 C21 119.40(16) . . ?
C29 N2 C38 126.65(16) . . ?
C21 N2 C38 110.36(14) . . ?
O1 C1 N1 104.37(14) . . ?
O1 C1 C2 109.44(14) . . ?
N1 C1 C2 112.13(14) . . ?
O1 C1 C11 109.58(14) . . ?
N1 C1 C11 111.16(14) . . ?
C2 C1 C11 109.99(14) . . ?
C3 C2 C7 120.52(17) . . ?
C3 C2 C1 123.19(16) . . ?
C7 C2 C1 116.20(16) . . ?
C2 C3 C4 119.9(2) . . ?
C2 C3 H3 120.0 . . ?
C4 C3 H3 120.0 . . ?
C5 C4 C3 119.8(2) . . ?
C5 C4 H4 120.1 . . ?
C3 C4 H4 120.1 . . ?
C4 C5 C6 120.6(2) . . ?
C4 C5 H5 119.7 . . ?
C6 C5 H5 119.7 . . ?
C5 C6 C7 120.7(2) . . ?
C5 C6 H6 119.6 . . ?
C7 C6 H6 119.6 . . ?
C2 C7 C6 118.04(19) . . ?
C2 C7 C8 118.40(17) . . ?
C6 C7 C8 123.26(18) . . ?
C9 C8 C7 122.01(17) . . ?
C9 C8 H8 119.0 . . ?
C7 C8 H8 119.0 . . ?
C8 C9 N1 119.74(18) . . ?
C8 C9 C10 121.60(19) . . ?
N1 C9 C10 118.6(2) . . ?
C9 C10 H10A 109.5 . . ?
C9 C10 H10B 109.5 . . ?
H10A C10 H10B 109.5 . . ?
C9 C10 H10C 109.5 . . ?
H10A C10 H10C 109.5 . . ?
H10B C10 H10C 109.5 . . ?
C16 C11 C12 118.25(19) . . ?
C16 C11 C1 122.59(17) . . ?
C12 C11 C1 119.15(17) . . ?
C13 C12 C11 120.7(2) . . ?
C13 C12 H12 119.7 . . ?
C11 C12 H12 119.7 . . ?
C14 C13 C12 120.6(2) . . ?
C14 C13 H13 119.7 . . ?
C12 C13 H13 119.7 . . ?
C15 C14 C13 119.3(2) . . ?
C15 C14 H14 120.4 . . ?
C13 C14 H14 120.4 . . ?
C14 C15 C16 120.8(2) . . ?
C14 C15 H15 119.6 . . ?
C16 C15 H15 119.6 . . ?
C15 C16 C11 120.4(2) . . ?
C15 C16 H16 119.8 . . ?
C11 C16 H16 119.8 . . ?
O1 C17 C18 105.83(15) . . ?
O1 C17 H17A 110.6 . . ?
C18 C17 H17A 110.6 . . ?
O1 C17 H17B 110.6 . . ?
C18 C17 H17B 110.6 . . ?
H17A C17 H17B 108.7 . . ?
N1 C18 C19 111.46(18) . . ?
N1 C18 C17 98.96(14) . . ?
C19 C18 C17 110.95(18) . . ?
N1 C18 C20 114.07(18) . . ?
C19 C18 C20 111.5(2) . . ?
C17 C18 C20 109.28(18) . . ?
C18 C19 H19A 109.5 . . ?
C18 C19 H19B 109.5 . . ?
H19A C19 H19B 109.5 . . ?
C18 C19 H19C 109.5 . . ?
H19A C19 H19C 109.5 . . ?
H19B C19 H19C 109.5 . . ?
C18 C20 H20A 109.5 . . ?
C18 C20 H20B 109.5 . . ?
H20A C20 H20B 109.5 . . ?
C18 C20 H20C 109.5 . . ?
H20A C20 H20C 109.5 . . ?
H20B C20 H20C 109.5 . . ?
O2 C21 N2 104.41(14) . . ?
O2 C21 C22 109.36(14) . . ?
N2 C21 C22 112.99(15) . . ?
O2 C21 C31 108.95(14) . . ?
N2 C21 C31 110.48(14) . . ?
C22 C21 C31 110.43(15) . . ?
C23 C22 C27 119.98(19) . . ?
C23 C22 C21 122.53(17) . . ?
C27 C22 C21 117.44(16) . . ?
C24 C23 C22 120.1(2) . . ?
C24 C23 H23 120.0 . . ?
C22 C23 H23 120.0 . . ?
C25 C24 C23 119.9(2) . . ?
C25 C24 H24 120.0 . . ?
C23 C24 H24 120.0 . . ?
C26 C25 C24 120.1(2) . . ?
C26 C25 H25 119.9 . . ?
C24 C25 H25 119.9 . . ?
C25 C26 C27 121.4(2) . . ?
C25 C26 H26 119.3 . . ?
C27 C26 H26 119.3 . . ?
C22 C27 C26 118.3(2) . . ?
C22 C27 C28 118.64(18) . . ?
C26 C27 C28 122.9(2) . . ?
C29 C28 C27 122.12(18) . . ?
C29 C28 H28 118.9 . . ?
C27 C28 H28 118.9 . . ?
C28 C29 N2 120.06(18) . . ?
C28 C29 C30 121.6(2) . . ?
N2 C29 C30 118.3(2) . . ?
C29 C30 H30A 109.5 . . ?
C29 C30 H30B 109.5 . . ?
H30A C30 H30B 109.5 . . ?
C29 C30 H30C 109.5 . . ?
H30A C30 H30C 109.5 . . ?
H30B C30 H30C 109.5 . . ?
C32 C31 C36 118.40(17) . . ?
C32 C31 C21 122.62(16) . . ?
C36 C31 C21 118.97(16) . . ?
C31 C32 C33 120.57(18) . . ?
C31 C32 H32 119.7 . . ?
C33 C32 H32 119.7 . . ?
C34 C33 C32 120.42(19) . . ?
C34 C33 H33 119.8 . . ?
C32 C33 H33 119.8 . . ?
C35 C34 C33 119.59(19) . . ?
C35 C34 H34 120.2 . . ?
C33 C34 H34 120.2 . . ?
C34 C35 C36 120.2(2) . . ?
C34 C35 H35 119.9 . . ?
C36 C35 H35 119.9 . . ?
C35 C36 C31 120.77(19) . . ?
C35 C36 H36 119.6 . . ?
C31 C36 H36 119.6 . . ?
O2 C37 C38 105.86(16) . . ?
O2 C37 H37A 110.6 . . ?
C38 C37 H37A 110.6 . . ?
O2 C37 H37B 110.6 . . ?
C38 C37 H37B 110.6 . . ?
H37A C37 H37B 108.7 . . ?
N2 C38 C37 98.98(15) . . ?
N2 C38 C39 110.69(16) . . ?
C37 C38 C39 110.81(18) . . ?
N2 C38 C40 114.45(17) . . ?
C37 C38 C40 109.50(19) . . ?
C39 C38 C40 111.72(18) . . ?
C38 C39 H39A 109.5 . . ?
C38 C39 H39B 109.5 . . ?
H39A C39 H39B 109.5 . . ?
C38 C39 H39C 109.5 . . ?
H39A C39 H39C 109.5 . . ?
H39B C39 H39C 109.5 . . ?
C38 C40 H40A 109.5 . . ?
C38 C40 H40B 109.5 . . ?
H40A C40 H40B 109.5 . . ?
C38 C40 H40C 109.5 . . ?
H40A C40 H40C 109.5 . . ?
H40B C40 H40C 109.5 . . ?

loop_
_geom_bond_atom_site_label_1
_geom_bond_atom_site_label_2
_geom_bond_distance
_geom_bond_site_symmetry_2
_geom_bond_publ_flag
O1 C17 1.421(2) . ?
O1 C1 1.429(2) . ?
O2 C37 1.423(3) . ?
O2 C21 1.430(2) . ?
N1 C9 1.387(2) . ?
N1 C1 1.466(2) . ?
N1 C18 1.476(3) . ?
N2 C29 1.390(2) . ?
N2 C21 1.466(2) . ?
N2 C38 1.487(3) . ?
C1 C2 1.515(2) . ?
C1 C11 1.536(3) . ?
C2 C3 1.379(3) . ?
C2 C7 1.400(2) . ?
C3 C4 1.394(3) . ?
C3 H3 0.9300 . ?
C4 C5 1.370(4) . ?
C4 H4 0.9300 . ?
C5 C6 1.372(4) . ?
C5 H5 0.9300 . ?
C6 C7 1.402(3) . ?
C6 H6 0.9300 . ?
C7 C8 1.444(3) . ?
C8 C9 1.344(3) . ?
C8 H8 0.9300 . ?
C9 C10 1.500(3) . ?
C10 H10A 0.9600 . ?
C10 H10B 0.9600 . ?
C10 H10C 0.9600 . ?
C11 C16 1.388(3) . ?
C11 C12 1.390(3) . ?
C12 C13 1.386(3) . ?
C12 H12 0.9300 . ?
C13 C14 1.374(4) . ?
C13 H13 0.9300 . ?
C14 C15 1.373(4) . ?
C14 H14 0.9300 . ?
C15 C16 1.388(3) . ?
C15 H15 0.9300 . ?
C16 H16 0.9300 . ?
C17 C18 1.529(3) . ?
C17 H17A 0.9700 . ?
C17 H17B 0.9700 . ?
C18 C19 1.522(3) . ?
C18 C20 1.534(3) . ?
C19 H19A 0.9600 . ?
C19 H19B 0.9600 . ?
C19 H19C 0.9600 . ?
C20 H20A 0.9600 . ?
C20 H20B 0.9600 . ?
C20 H20C 0.9600 . ?
C21 C22 1.511(3) . ?
C21 C31 1.541(2) . ?
C22 C23 1.390(3) . ?
C22 C27 1.397(3) . ?
C23 C24 1.389(3) . ?
C23 H23 0.9300 . ?
C24 C25 1.377(4) . ?
C24 H24 0.9300 . ?
C25 C26 1.364(4) . ?
C25 H25 0.9300 . ?
C26 C27 1.399(3) . ?
C26 H26 0.9300 . ?
C27 C28 1.439(3) . ?
C28 C29 1.344(3) . ?
C28 H28 0.9300 . ?
C29 C30 1.494(3) . ?
C30 H30A 0.9600 . ?
C30 H30B 0.9600 . ?
C30 H30C 0.9600 . ?
C31 C32 1.380(2) . ?
C31 C36 1.391(3) . ?
C32 C33 1.394(3) . ?
C32 H32 0.9300 . ?
C33 C34 1.375(3) . ?
C33 H33 0.9300 . ?
C34 C35 1.372(3) . ?
C34 H34 0.9300 . ?
C35 C36 1.389(3) . ?
C35 H35 0.9300 . ?
C36 H36 0.9300 . ?
C37 C38 1.521(3) . ?
C37 H37A 0.9700 . ?
C37 H37B 0.9700 . ?
C38 C39 1.528(3) . ?
C38 C40 1.531(3) . ?
C39 H39A 0.9600 . ?
C39 H39B 0.9600 . ?
C39 H39C 0.9600 . ?
C40 H40A 0.9600 . ?
C40 H40B 0.9600 . ?
C40 H40C 0.9600 . ?

loop_
_cod_related_entry_id
_cod_related_entry_database
_cod_related_entry_code
1 ChemSpider 30658832
